data_1504519
loop_
_publ_author_name
'Busacca, Carl A.'
'Lorenz, Jon C.'
'Grinberg, Nelu'
'Haddad, Nizar'
'Lee, Heewon'
'Li, Zhibin'
'Liang, Mary'
'Reeves, Diana'
'Saha, Anjan'
'Varsolona, Rich'
'Senanayake, Chris H.'

_publ_section_title
;
 Asymmetric hydrogenation of unsaturated ureas with the BIPI ligands.
;
_journal_issue 2
_journal_name_full 'Organic letters'
_journal_page_first 341
_journal_page_last 344
_journal_paper_doi 10.1021/ol7028542
_journal_volume 10
_journal_year 2008
_chemical_formula_moiety 'C33 H43 B N2 P, Cl, C2 H3 N'
_chemical_formula_sum 'C35 H46 B Cl N3 P'
_chemical_formula_weight 585.98
_chemical_name_systematic
; 
 ? 
;
_space_group_IT_number 4
_symmetry_cell_setting monoclinic
_symmetry_space_group_name_Hall 'P 2yb'
_symmetry_space_group_name_H-M 'P 1 21 1'
_atom_sites_solution_hydrogens geom
_atom_sites_solution_primary direct
_atom_sites_solution_secondary difmap
_audit_creation_method SHELXL-97
_cell_angle_alpha 90.00
_cell_angle_beta 98.6390(10)
_cell_angle_gamma 90.00
_cell_formula_units_Z 4
_cell_length_a 10.1636(2)
_cell_length_b 12.5300(2)
_cell_length_c 26.5187(5)
_cell_measurement_reflns_used 16746
_cell_measurement_temperature 123(2)
_cell_measurement_theta_max 71.9
_cell_measurement_theta_min 6.75
_cell_volume 3338.84(11)
_computing_structure_refinement 'SHELXL-97 (Sheldrick, 1997)'
_computing_structure_solution 'SHELXS-97 (Sheldrick, 1990)'
_diffrn_ambient_temperature 123(2)
_diffrn_detector_area_resol_mean 0.10
_diffrn_measured_fraction_theta_full 0.905
_diffrn_measured_fraction_theta_max 0.905
_diffrn_measurement_device_type 'Rigaku RAXIS SPIDER'
_diffrn_measurement_method \w-scans
_diffrn_radiation_monochromator graphite
_diffrn_radiation_source 'fine-focus sealed tube'
_diffrn_radiation_type CuK\a
_diffrn_radiation_wavelength 1.54187
_diffrn_reflns_av_R_equivalents 0.0144
_diffrn_reflns_av_sigmaI/netI 0.0275
_diffrn_reflns_limit_h_max 11
_diffrn_reflns_limit_h_min -12
_diffrn_reflns_limit_k_max 14
_diffrn_reflns_limit_k_min -6
_diffrn_reflns_limit_l_max 29
_diffrn_reflns_limit_l_min -32
_diffrn_reflns_number 17515
_diffrn_reflns_theta_full 71.96
_diffrn_reflns_theta_max 71.96
_diffrn_reflns_theta_min 6.75
_diffrn_standards_decay_% 0.0
_exptl_absorpt_coefficient_mu 1.660
_exptl_absorpt_correction_T_max 0.8257
_exptl_absorpt_correction_T_min 0.7115
_exptl_absorpt_correction_type multi-scan
_exptl_crystal_colour colorless
_exptl_crystal_density_diffrn 1.166
_exptl_crystal_density_method 'not measured'
_exptl_crystal_description prism
_exptl_crystal_F_000 1256
_exptl_crystal_size_max 0.22
_exptl_crystal_size_mid 0.13
_exptl_crystal_size_min 0.12
_refine_diff_density_max 0.382
_refine_diff_density_min -0.216
_refine_diff_density_rms 0.039
_refine_ls_abs_structure_details 'Flack H D (1983), Acta Cryst. A39, 876-881'
_refine_ls_abs_structure_Flack 0.003(8)
_refine_ls_extinction_method none
_refine_ls_goodness_of_fit_ref 1.022
_refine_ls_hydrogen_treatment mixed
_refine_ls_matrix_type full
_refine_ls_number_parameters 743
_refine_ls_number_reflns 9096
_refine_ls_number_restraints 1
_refine_ls_restrained_S_all 1.021
_refine_ls_R_factor_all 0.0313
_refine_ls_R_factor_gt 0.0304
_refine_ls_shift/su_max 0.004
_refine_ls_shift/su_mean 0.000
_refine_ls_structure_factor_coef Fsqd
_refine_ls_weighting_details 'calc w=1/[\s^2^(Fo^2^)+(0.0584P)^2^+0.2380P] where P=(Fo^2^+2Fc^2^)/3'
_refine_ls_weighting_scheme calc
_refine_ls_wR_factor_gt 0.0820
_refine_ls_wR_factor_ref 0.0824
_reflns_number_gt 8734
_reflns_number_total 9096
_reflns_threshold_expression >2sigma(I)
_cod_data_source_file ol7028542-file003.cif
_cod_data_source_block shelxl
_cod_database_code 1504519

loop_
_symmetry_equiv_pos_as_xyz
'x, y, z'
'-x, y+1/2, -z'

loop_
_atom_site_label
_atom_site_type_symbol
_atom_site_fract_x
_atom_site_fract_y
_atom_site_fract_z
_atom_site_U_iso_or_equiv
_atom_site_adp_type
_atom_site_occupancy
_atom_site_symmetry_multiplicity
_atom_site_calc_flag
_atom_site_refinement_flags
Cl1 Cl 0.74813(4) 0.93537(4) 1.009738(19) 0.02816(12) Uani 1 1 d .
Cl2 Cl 0.25384(4) 0.84839(4) 0.505549(18) 0.02844(12) Uani 1 1 d .
P1 P 0.99738(4) 0.77761(4) 0.878093(16) 0.01735(11) Uani 1 1 d .
P2 P 0.50624(4) 0.68839(4) 0.384733(16) 0.01873(11) Uani 1 1 d .
N1 N 0.94642(14) 0.75326(14) 1.02239(5) 0.0202(4) Uani 1 1 d .
H1 H 0.8713 0.7888 1.0153 0.024 Uiso 1 1 calc R
N2 N 0.61404(14) 0.55788(14) 0.51778(5) 0.0205(4) Uani 1 1 d .
H2 H 0.6536 0.5115 0.5001 0.025 Uiso 1 1 calc R
N3 N 0.4221(3) 0.8630(3) 0.83998(10) 0.0721(8) Uani 1 1 d .
N4 N 0.1568(2) 0.3584(4) 0.67518(9) 0.0950(12) Uani 1 1 d .
N5 N 0.46446(15) 0.67498(15) 0.53339(5) 0.0223(4) Uani 1 1 d .
H5 H 0.3875 0.7084 0.5295 0.027 Uiso 1 1 calc R
N6 N 1.10045(14) 0.63513(14) 1.01225(5) 0.0197(3) Uani 1 1 d .
H6 H 1.1427 0.5871 0.9965 0.024 Uiso 1 1 calc R
C1 C 0.4328(2) 0.9139(3) 0.87597(11) 0.0501(7) Uani 1 1 d .
C2 C 0.4478(3) 0.9792(3) 0.92159(11) 0.0578(8) Uani 1 1 d .
H22A H 0.5323 0.9621 0.9430 0.087 Uiso 1 1 calc R
H22B H 0.3741 0.9649 0.9406 0.087 Uiso 1 1 calc R
H22C H 0.4470 1.0547 0.9120 0.087 Uiso 1 1 calc R
C3 C 0.1110(2) 0.3676(3) 0.63331(10) 0.0560(8) Uani 1 1 d .
C4 C 0.0551(2) 0.3832(3) 0.58083(9) 0.0509(7) Uani 1 1 d .
H4A H 0.0477 0.4598 0.5735 0.076 Uiso 1 1 calc R
H4B H -0.0335 0.3506 0.5743 0.076 Uiso 1 1 calc R
H4C H 0.1128 0.3499 0.5589 0.076 Uiso 1 1 calc R
C9 C 0.49693(19) 0.60086(18) 0.50271(7) 0.0206(4) Uani 1 1 d .
C10 C 0.43542(18) 0.62227(18) 0.63902(7) 0.0249(5) Uani 1 1 d .
H10 H 0.3911 0.5770 0.6131 0.030 Uiso 1 1 calc R
C11 C 0.70189(18) 0.55198(18) 0.87357(7) 0.0250(4) Uani 1 1 d .
H11 H 0.6358 0.5236 0.8479 0.030 Uiso 1 1 calc R
C12 C 1.36620(18) 0.72694(17) 1.03217(7) 0.0230(4) Uani 1 1 d .
H12 H 1.3287 0.7074 0.9985 0.028 Uiso 1 1 calc R
C13 C 0.20594(18) 0.44649(19) 0.43848(7) 0.0264(5) Uani 1 1 d .
H13 H 0.1430 0.3984 0.4489 0.032 Uiso 1 1 calc R
C14 C 0.19980(18) 0.47464(18) 0.38751(7) 0.0249(4) Uani 1 1 d .
H14 H 0.1319 0.4458 0.3627 0.030 Uiso 1 1 calc R
C15 C 0.29234(18) 0.54452(18) 0.37277(7) 0.0229(4) Uani 1 1 d .
H15 H 0.2868 0.5622 0.3377 0.028 Uiso 1 1 calc R
C16 C 0.89382(17) 0.85229(17) 0.82680(7) 0.0205(4) Uani 1 1 d .
H16 H 0.8465 0.7999 0.8020 0.025 Uiso 1 1 calc R
C17 C 0.89212(18) 0.68247(19) 1.12217(7) 0.0249(4) Uani 1 1 d .
H17 H 0.8665 0.6334 1.0952 0.030 Uiso 1 1 calc R
C18 C 0.53050(17) 0.69426(17) 0.62747(6) 0.0203(4) Uani 1 1 d .
C19 C 0.89461(17) 0.63680(16) 0.94798(7) 0.0192(4) Uani 1 1 d .
C20 C 0.57367(17) 0.69475(17) 0.57515(6) 0.0206(4) Uani 1 1 d .
H20 H 0.6185 0.7638 0.5695 0.025 Uiso 1 1 calc R
C21 C 1.04506(16) 0.76998(18) 1.06823(6) 0.0189(4) Uani 1 1 d .
H21 H 1.0886 0.8412 1.0665 0.023 Uiso 1 1 calc R
C22 C 1.12088(17) 0.70489(17) 0.84766(6) 0.0199(4) Uani 1 1 d .
H22 H 1.1762 0.7599 0.8333 0.024 Uiso 1 1 calc R
C23 C 0.78719(18) 0.63037(18) 0.86134(7) 0.0229(4) Uani 1 1 d .
H23 H 0.7789 0.6545 0.8271 0.027 Uiso 1 1 calc R
C24 C 0.39906(17) 0.56056(17) 0.45913(7) 0.0209(4) Uani 1 1 d .
C25 C 1.29149(17) 0.71602(17) 1.07199(7) 0.0195(4) Uani 1 1 d .
C26 C 0.88605(16) 0.67579(17) 0.89795(6) 0.0192(4) Uani 1 1 d .
C27 C 0.47768(19) 0.83172(19) 0.30249(7) 0.0262(5) Uani 1 1 d .
H27A H 0.5273 0.8856 0.3251 0.031 Uiso 1 1 calc R
H27B H 0.5429 0.7883 0.2872 0.031 Uiso 1 1 calc R
C28 C 0.83837(19) 0.6732(2) 1.16724(7) 0.0323(5) Uani 1 1 d .
H28 H 0.7762 0.6182 1.1708 0.039 Uiso 1 1 calc R
C29 C 0.39837(17) 0.75961(18) 0.33371(6) 0.0206(4) Uani 1 1 d .
H29 H 0.3509 0.7051 0.3101 0.025 Uiso 1 1 calc R
C30 C 0.4695(2) 0.6816(2) 0.72619(7) 0.0317(5) Uani 1 1 d .
H30 H 0.4489 0.6773 0.7599 0.038 Uiso 1 1 calc R
C31 C 0.39427(17) 0.59041(17) 0.40774(7) 0.0200(4) Uani 1 1 d .
C32 C 0.40487(19) 0.61614(19) 0.68833(7) 0.0278(5) Uani 1 1 d .
H32 H 0.3396 0.5669 0.6960 0.033 Uiso 1 1 calc R
C33 C 0.81504(18) 0.62945(18) 0.57570(7) 0.0226(4) Uani 1 1 d .
C34 C 1.14818(17) 0.67869(17) 1.06337(6) 0.0188(4) Uani 1 1 d .
H34 H 1.1375 0.6225 1.0892 0.023 Uiso 1 1 calc R
C35 C 0.5681(2) 0.5475(2) 0.30652(8) 0.0299(5) Uani 1 1 d .
H35A H 0.5073 0.4924 0.3167 0.036 Uiso 1 1 calc R
H35B H 0.5158 0.5949 0.2812 0.036 Uiso 1 1 calc R
C36 C 1.06397(19) 0.63208(19) 0.80311(7) 0.0250(5) Uani 1 1 d .
H36A H 1.0120 0.5737 0.8158 0.030 Uiso 1 1 calc R
H36B H 1.0035 0.6736 0.7776 0.030 Uiso 1 1 calc R
C37 C 0.78918(19) 0.91810(19) 0.84948(7) 0.0266(5) Uani 1 1 d .
H37A H 0.7268 0.8689 0.8630 0.032 Uiso 1 1 calc R
H37B H 0.8343 0.9611 0.8783 0.032 Uiso 1 1 calc R
C38 C 1.47851(18) 0.78203(19) 1.13054(7) 0.0268(4) Uani 1 1 d .
H38 H 1.5171 0.8002 1.1643 0.032 Uiso 1 1 calc R
C39 C 0.5636(2) 0.7530(2) 0.71485(7) 0.0340(5) Uani 1 1 d .
H39 H 0.6081 0.7978 0.7409 0.041 Uiso 1 1 calc R
C40 C 0.80910(18) 0.55717(18) 0.96009(7) 0.0244(4) Uani 1 1 d .
H40 H 0.8171 0.5317 0.9941 0.029 Uiso 1 1 calc R
C41 C 1.32923(19) 0.5930(2) 0.86258(8) 0.0299(5) Uani 1 1 d .
H41A H 1.3847 0.6513 0.8519 0.036 Uiso 1 1 calc R
H41B H 1.3862 0.5489 0.8880 0.036 Uiso 1 1 calc R
C42 C 0.66935(17) 0.59873(17) 0.56857(7) 0.0200(4) Uani 1 1 d .
H42 H 0.6569 0.5430 0.5944 0.024 Uiso 1 1 calc R
C43 C 0.9823(2) 0.92351(19) 0.79828(7) 0.0277(5) Uani 1 1 d .
H43A H 1.0386 0.9697 0.8231 0.033 Uiso 1 1 calc R
H43B H 1.0418 0.8780 0.7811 0.033 Uiso 1 1 calc R
C44 C 0.71253(18) 0.51464(18) 0.92319(7) 0.0257(4) Uani 1 1 d .
H44 H 0.6543 0.4605 0.9318 0.031 Uiso 1 1 calc R
C45 C 0.8972(2) 0.9931(2) 0.75867(7) 0.0335(5) Uani 1 1 d .
H45A H 0.9557 1.0396 0.7415 0.040 Uiso 1 1 calc R
H45B H 0.8458 0.9470 0.7325 0.040 Uiso 1 1 calc R
C46 C 0.8019(2) 1.06183(19) 0.78387(8) 0.0315(5) Uani 1 1 d .
H46A H 0.8534 1.1099 0.8091 0.038 Uiso 1 1 calc R
H46B H 0.7480 1.1065 0.7577 0.038 Uiso 1 1 calc R
C47 C 0.88281(18) 0.64614(19) 0.53467(7) 0.0268(5) Uani 1 1 d .
H47 H 0.8389 0.6347 0.5009 0.032 Uiso 1 1 calc R
C48 C 0.30632(18) 0.49038(18) 0.47386(7) 0.0256(5) Uani 1 1 d .
H48 H 0.3115 0.4719 0.5088 0.031 Uiso 1 1 calc R
C49 C 0.98528(17) 0.67856(17) 0.99360(6) 0.0191(4) Uani 1 1 d .
C50 C 0.9658(2) 0.8242(2) 1.20134(8) 0.0352(6) Uani 1 1 d .
H50 H 0.9917 0.8729 1.2285 0.042 Uiso 1 1 calc R
C51 C 1.49504(18) 0.7663(2) 1.04176(7) 0.0281(5) Uani 1 1 d .
H51 H 1.5451 0.7740 1.0145 0.034 Uiso 1 1 calc R
C52 C 0.62665(18) 0.61278(18) 0.35337(7) 0.0247(5) Uani 1 1 d .
H52 H 0.6878 0.6665 0.3413 0.030 Uiso 1 1 calc R
C53 C 0.8817(2) 0.6450(2) 0.62490(7) 0.0313(5) Uani 1 1 d .
H53 H 0.8368 0.6324 0.6533 0.038 Uiso 1 1 calc R
C54 C 0.29317(19) 0.82434(19) 0.35635(7) 0.0273(5) Uani 1 1 d .
H54A H 0.2406 0.7761 0.3752 0.033 Uiso 1 1 calc R
H54B H 0.3376 0.8777 0.3807 0.033 Uiso 1 1 calc R
C55 C 0.5940(2) 0.76020(19) 0.66561(7) 0.0283(5) Uani 1 1 d .
H55 H 0.6584 0.8103 0.6580 0.034 Uiso 1 1 calc R
C56 C 0.2773(2) 0.9513(2) 0.28160(8) 0.0336(5) Uani 1 1 d .
H56A H 0.2147 0.9823 0.2531 0.040 Uiso 1 1 calc R
H56B H 0.3194 1.0109 0.3027 0.040 Uiso 1 1 calc R
C57 C 0.2008(2) 0.8809(2) 0.31398(9) 0.0364(5) Uani 1 1 d .
H57A H 0.1496 0.8270 0.2919 0.044 Uiso 1 1 calc R
H57B H 0.1367 0.9254 0.3293 0.044 Uiso 1 1 calc R
C58 C 1.2773(2) 0.5247(2) 0.81659(8) 0.0321(5) Uani 1 1 d .
H58A H 1.2345 0.4600 0.8281 0.038 Uiso 1 1 calc R
H58B H 1.3530 0.5016 0.7997 0.038 Uiso 1 1 calc R
C59 C 1.55148(18) 0.79439(19) 1.09074(8) 0.0276(5) Uani 1 1 d .
H59 H 1.6395 0.8219 1.0970 0.033 Uiso 1 1 calc R
C60 C 0.7104(2) 0.99240(19) 0.81038(8) 0.0304(5) Uani 1 1 d .
H60A H 0.6530 0.9493 0.7846 0.037 Uiso 1 1 calc R
H60B H 0.6521 1.0386 0.8277 0.037 Uiso 1 1 calc R
C61 C 0.98256(16) 0.76252(18) 1.11630(6) 0.0206(4) Uani 1 1 d .
C63 C 1.01858(19) 0.83336(19) 1.15636(7) 0.0279(5) Uani 1 1 d .
H63 H 1.0802 0.8888 1.1528 0.034 Uiso 1 1 calc R
C64 C 1.34941(18) 0.74326(18) 1.12117(7) 0.0244(4) Uani 1 1 d .
H64 H 1.3000 0.7352 1.1486 0.029 Uiso 1 1 calc R
C65 C 1.01461(19) 0.6795(2) 0.54285(8) 0.0321(5) Uani 1 1 d .
H65 H 1.0603 0.6904 0.5145 0.039 Uiso 1 1 calc R
C66 C 0.7666(2) 0.4246(2) 0.32092(8) 0.0397(6) Uani 1 1 d .
H66A H 0.7138 0.3643 0.3314 0.048 Uiso 1 1 calc R
H66B H 0.8402 0.3947 0.3048 0.048 Uiso 1 1 calc R
C67 C 1.1766(2) 0.5850(2) 0.77807(8) 0.0312(5) Uani 1 1 d .
H67A H 1.2227 0.6432 0.7625 0.037 Uiso 1 1 calc R
H67B H 1.1388 0.5356 0.7505 0.037 Uiso 1 1 calc R
C68 C 0.8755(2) 0.7440(2) 1.20674(8) 0.0345(6) Uani 1 1 d .
H68 H 0.8390 0.7376 1.2376 0.041 Uiso 1 1 calc R
C70 C 0.7126(2) 0.5419(2) 0.39184(8) 0.0325(5) Uani 1 1 d .
H70A H 0.6563 0.4862 0.4043 0.039 Uiso 1 1 calc R
H70B H 0.7520 0.5854 0.4214 0.039 Uiso 1 1 calc R
C71 C 0.3839(2) 0.8880(2) 0.26017(7) 0.0319(5) Uani 1 1 d .
H71A H 0.4360 0.9368 0.2414 0.038 Uiso 1 1 calc R
H71B H 0.3409 0.8342 0.2357 0.038 Uiso 1 1 calc R
C72 C 1.0135(2) 0.6788(2) 0.63299(8) 0.0375(6) Uani 1 1 d .
H72 H 1.0580 0.6894 0.6668 0.045 Uiso 1 1 calc R
C73 C 1.0801(2) 0.6970(2) 0.59178(9) 0.0360(5) Uani 1 1 d .
H73 H 1.1697 0.7212 0.5971 0.043 Uiso 1 1 calc R
C74 C 1.21612(19) 0.64080(19) 0.88703(7) 0.0269(5) Uani 1 1 d .
H74A H 1.2533 0.6882 0.9155 0.032 Uiso 1 1 calc R
H74B H 1.1663 0.5829 0.9011 0.032 Uiso 1 1 calc R
C78 C 0.8240(2) 0.4888(2) 0.36780(8) 0.0397(6) Uani 1 1 d .
H78A H 0.8848 0.5442 0.3580 0.048 Uiso 1 1 calc R
H78B H 0.8760 0.4411 0.3931 0.048 Uiso 1 1 calc R
C81 C 0.6783(2) 0.4937(2) 0.28239(8) 0.0376(6) Uani 1 1 d .
H81A H 0.6379 0.4488 0.2534 0.045 Uiso 1 1 calc R
H81B H 0.7333 0.5490 0.2689 0.045 Uiso 1 1 calc R
B1 B 1.0822(2) 0.8753(2) 0.92934(7) 0.0209(5) Uani 1 1 d .
H1A H 1.1440 0.8359 0.9546 0.025 Uiso 1 1 calc R
H1B H 1.0143 0.9100 0.9463 0.025 Uiso 1 1 calc R
H1C H 1.1313 0.9295 0.9131 0.025 Uiso 1 1 calc R
B2 B 0.5903(2) 0.7901(2) 0.43388(8) 0.0229(5) Uani 1 1 d .
H2A H 0.6581 0.7539 0.4581 0.027 Uiso 1 1 calc R
H2B H 0.5232 0.8217 0.4523 0.027 Uiso 1 1 calc R
H2C H 0.6323 0.8465 0.4162 0.027 Uiso 1 1 calc R

loop_
_atom_site_aniso_label
_atom_site_aniso_U_11
_atom_site_aniso_U_22
_atom_site_aniso_U_33
_atom_site_aniso_U_23
_atom_site_aniso_U_13
_atom_site_aniso_U_12
Cl1 0.0194(2) 0.0194(3) 0.0465(3) 0.0051(2) 0.00786(19) 0.00062(18)
Cl2 0.0218(2) 0.0223(3) 0.0419(3) 0.0064(2) 0.00700(18) 0.00099(19)
P1 0.0180(2) 0.0174(3) 0.0165(2) 0.00054(19) 0.00236(16) -0.00056(19)
P2 0.0185(2) 0.0200(3) 0.0175(2) -0.00152(19) 0.00226(16) -0.00238(19)
N1 0.0208(7) 0.0219(10) 0.0176(7) 0.0014(7) 0.0018(6) 0.0046(7)
N2 0.0183(7) 0.0230(10) 0.0205(7) -0.0018(7) 0.0035(6) 0.0013(7)
N3 0.0860(18) 0.070(2) 0.0611(15) 0.0038(15) 0.0134(13) -0.0342(17)
N4 0.0626(16) 0.178(4) 0.0480(14) 0.0221(19) 0.0216(12) 0.042(2)
N5 0.0209(7) 0.0266(11) 0.0194(7) -0.0004(7) 0.0034(6) 0.0043(7)
N6 0.0189(7) 0.0187(10) 0.0213(7) -0.0022(7) 0.0027(6) 0.0017(7)
C1 0.0406(13) 0.048(2) 0.0592(17) 0.0150(14) -0.0019(12) -0.0164(13)
C2 0.0400(14) 0.054(2) 0.0725(18) -0.0028(16) -0.0140(13) -0.0040(13)
C3 0.0372(13) 0.084(3) 0.0507(15) 0.0113(16) 0.0193(11) 0.0238(15)
C4 0.0362(13) 0.065(2) 0.0490(14) -0.0057(14) -0.0003(11) 0.0098(13)
C9 0.0232(8) 0.0213(12) 0.0183(8) 0.0049(8) 0.0063(7) -0.0015(8)
C10 0.0245(9) 0.0262(13) 0.0246(9) -0.0050(8) 0.0052(7) -0.0011(8)
C11 0.0193(9) 0.0261(13) 0.0288(10) -0.0061(9) 0.0008(7) -0.0026(8)
C12 0.0215(9) 0.0245(13) 0.0230(9) 0.0013(8) 0.0035(7) 0.0012(8)
C13 0.0236(9) 0.0218(13) 0.0341(11) 0.0029(9) 0.0052(8) -0.0039(8)
C14 0.0205(9) 0.0241(13) 0.0292(10) -0.0039(9) 0.0011(7) -0.0028(8)
C15 0.0226(9) 0.0240(13) 0.0219(9) -0.0025(8) 0.0023(7) -0.0007(8)
C16 0.0245(9) 0.0162(12) 0.0196(8) 0.0004(8) -0.0006(7) 0.0018(8)
C17 0.0241(9) 0.0281(13) 0.0226(9) -0.0028(9) 0.0035(7) 0.0015(9)
C18 0.0222(9) 0.0179(12) 0.0206(8) -0.0011(8) 0.0029(7) 0.0028(8)
C19 0.0174(8) 0.0162(11) 0.0244(9) -0.0017(8) 0.0041(7) 0.0040(8)
C20 0.0221(9) 0.0182(12) 0.0214(9) 0.0013(8) 0.0033(7) -0.0015(8)
C21 0.0175(8) 0.0177(11) 0.0212(8) 0.0004(8) 0.0017(6) -0.0012(8)
C22 0.0203(8) 0.0207(12) 0.0195(8) 0.0016(8) 0.0052(7) 0.0010(8)
C23 0.0219(9) 0.0251(13) 0.0214(9) -0.0023(8) 0.0027(7) -0.0010(8)
C24 0.0195(8) 0.0185(12) 0.0242(9) -0.0015(8) 0.0016(7) 0.0038(8)
C25 0.0184(8) 0.0142(11) 0.0261(9) 0.0038(8) 0.0044(7) 0.0029(7)
C26 0.0168(8) 0.0190(12) 0.0220(8) -0.0004(8) 0.0041(6) -0.0004(8)
C27 0.0300(10) 0.0257(13) 0.0242(9) 0.0021(9) 0.0079(8) -0.0022(9)
C28 0.0267(10) 0.0390(15) 0.0326(10) 0.0112(10) 0.0087(8) 0.0052(10)
C29 0.0208(8) 0.0202(12) 0.0203(8) -0.0017(8) 0.0012(7) -0.0010(8)
C30 0.0386(11) 0.0379(15) 0.0203(9) -0.0013(9) 0.0099(8) 0.0047(11)
C31 0.0204(8) 0.0176(12) 0.0224(9) -0.0009(8) 0.0043(7) 0.0004(8)
C32 0.0266(10) 0.0307(14) 0.0275(10) -0.0002(9) 0.0090(8) -0.0019(9)
C33 0.0210(9) 0.0210(12) 0.0255(9) 0.0021(8) 0.0026(7) 0.0026(8)
C34 0.0204(8) 0.0177(12) 0.0181(8) 0.0018(8) 0.0027(6) 0.0001(8)
C35 0.0321(10) 0.0296(14) 0.0275(10) -0.0044(9) 0.0032(8) 0.0020(10)
C36 0.0245(9) 0.0274(13) 0.0232(9) -0.0027(8) 0.0036(7) -0.0004(9)
C37 0.0264(10) 0.0224(13) 0.0307(10) -0.0002(9) 0.0034(8) 0.0030(9)
C38 0.0262(9) 0.0241(13) 0.0274(9) -0.0022(9) -0.0045(7) 0.0011(9)
C39 0.0422(11) 0.0340(15) 0.0253(10) -0.0103(9) 0.0030(8) -0.0041(11)
C40 0.0255(9) 0.0231(13) 0.0254(9) 0.0030(9) 0.0061(7) -0.0009(8)
C41 0.0229(9) 0.0304(14) 0.0366(11) 0.0012(10) 0.0055(8) 0.0055(9)
C42 0.0215(9) 0.0185(12) 0.0203(9) 0.0008(8) 0.0040(7) -0.0006(8)
C43 0.0342(10) 0.0258(14) 0.0230(9) 0.0055(9) 0.0038(8) 0.0011(9)
C44 0.0222(9) 0.0214(13) 0.0340(10) -0.0009(9) 0.0059(8) -0.0037(8)
C45 0.0449(12) 0.0308(15) 0.0233(10) 0.0081(9) -0.0001(9) 0.0009(10)
C46 0.0405(11) 0.0231(14) 0.0267(10) 0.0024(9) -0.0086(8) 0.0031(10)
C47 0.0228(9) 0.0313(14) 0.0261(9) 0.0038(9) 0.0033(7) 0.0007(9)
C48 0.0271(10) 0.0274(14) 0.0228(9) 0.0036(8) 0.0048(7) 0.0007(9)
C49 0.0194(8) 0.0190(11) 0.0198(8) 0.0036(8) 0.0056(7) -0.0020(8)
C50 0.0430(12) 0.0397(16) 0.0205(10) -0.0069(9) -0.0028(9) 0.0143(11)
C51 0.0219(9) 0.0317(14) 0.0316(10) 0.0050(10) 0.0076(7) 0.0003(9)
C52 0.0216(9) 0.0270(13) 0.0260(10) -0.0022(9) 0.0056(7) 0.0008(8)
C53 0.0291(10) 0.0389(15) 0.0252(10) 0.0002(9) 0.0021(8) -0.0018(10)
C54 0.0264(10) 0.0267(14) 0.0302(10) 0.0019(9) 0.0089(8) 0.0023(9)
C55 0.0328(10) 0.0240(13) 0.0285(10) -0.0019(9) 0.0059(8) -0.0049(9)
C56 0.0323(10) 0.0320(15) 0.0345(11) 0.0086(10) -0.0016(8) 0.0018(10)
C57 0.0261(10) 0.0345(16) 0.0475(13) 0.0096(11) 0.0022(9) 0.0027(10)
C58 0.0269(10) 0.0289(14) 0.0421(12) -0.0032(10) 0.0110(9) 0.0040(9)
C59 0.0204(9) 0.0217(13) 0.0394(11) 0.0017(9) -0.0001(8) 0.0012(8)
C60 0.0283(10) 0.0233(14) 0.0362(11) -0.0018(9) -0.0065(8) 0.0032(9)
C61 0.0169(8) 0.0232(13) 0.0213(8) 0.0011(8) 0.0013(6) 0.0051(8)
C63 0.0274(10) 0.0263(13) 0.0283(10) -0.0017(9) -0.0015(8) 0.0038(9)
C64 0.0253(9) 0.0234(13) 0.0242(9) 0.0007(8) 0.0027(7) 0.0024(8)
C65 0.0273(10) 0.0334(15) 0.0368(11) 0.0078(10) 0.0082(8) 0.0000(10)
C66 0.0446(13) 0.0374(17) 0.0392(12) -0.0019(11) 0.0130(10) 0.0134(12)
C67 0.0328(11) 0.0329(15) 0.0299(10) -0.0075(9) 0.0115(8) 0.0029(10)
C68 0.0377(11) 0.0438(17) 0.0236(10) 0.0065(10) 0.0098(8) 0.0164(11)
C70 0.0322(11) 0.0369(16) 0.0275(10) -0.0026(10) 0.0019(8) 0.0077(10)
C71 0.0410(12) 0.0305(15) 0.0235(10) 0.0050(9) 0.0023(8) -0.0032(10)
C72 0.0289(10) 0.0492(17) 0.0310(10) -0.0008(11) -0.0062(8) -0.0066(11)
C73 0.0217(10) 0.0347(15) 0.0496(13) 0.0026(11) -0.0009(9) -0.0031(10)
C74 0.0251(9) 0.0298(14) 0.0258(9) 0.0018(9) 0.0038(7) 0.0065(9)
C78 0.0290(11) 0.0472(18) 0.0421(12) -0.0006(11) 0.0034(9) 0.0131(11)
C81 0.0436(12) 0.0408(17) 0.0299(11) -0.0062(10) 0.0104(9) 0.0070(11)
B1 0.0205(10) 0.0214(14) 0.0203(10) -0.0011(9) 0.0014(7) -0.0048(9)
B2 0.0225(10) 0.0241(14) 0.0212(10) -0.0019(9) 0.0010(8) -0.0041(9)

loop_
_atom_type_symbol
_atom_type_description
_atom_type_scat_dispersion_real
_atom_type_scat_dispersion_imag
_atom_type_scat_source
C C 0.0181 0.0091 'International Tables Vol C Tables 4.2.6.8 and 6.1.1.4'
H H 0.0000 0.0000 'International Tables Vol C Tables 4.2.6.8 and 6.1.1.4'
N N 0.0311 0.0180 'International Tables Vol C Tables 4.2.6.8 and 6.1.1.4'
P P 0.2955 0.4335 'International Tables Vol C Tables 4.2.6.8 and 6.1.1.4'
B B 0.0090 0.0039 'International Tables Vol C Tables 4.2.6.8 and 6.1.1.4'
Cl Cl 0.3639 0.7018 'International Tables Vol C Tables 4.2.6.8 and 6.1.1.4'

loop_
_geom_angle_atom_site_label_1
_geom_angle_atom_site_label_2
_geom_angle_atom_site_label_3
_geom_angle
C22 P1 C26 105.86(9)
C22 P1 C16 106.26(8)
C26 P1 C16 104.85(8)
C22 P1 B1 111.20(9)
C26 P1 B1 117.89(9)
C16 P1 B1 110.00(10)
C31 P2 C29 103.75(8)
C31 P2 C52 107.01(10)
C29 P2 C52 106.29(9)
C31 P2 B2 116.77(9)
C29 P2 B2 109.32(10)
C52 P2 B2 112.85(9)
C49 N1 C21 110.92(15)
C9 N2 C42 109.89(16)
C9 N5 C20 110.87(16)
C49 N6 C34 110.07(16)
N3 C1 C2 179.4(3)
N4 C3 C4 177.9(4)
N5 C9 N2 113.80(17)
N5 C9 C24 121.29(17)
N2 C9 C24 124.35(19)
C18 C10 C32 120.27(19)
C23 C11 C44 120.07(18)
C51 C12 C25 120.12(17)
C14 C13 C48 118.49(19)
C15 C14 C13 120.17(18)
C14 C15 C31 122.50(17)
C37 C16 C43 111.70(18)
C37 C16 P1 109.58(12)
C43 C16 P1 110.16(12)
C61 C17 C28 120.64(19)
C55 C18 C10 119.24(17)
C55 C18 C20 119.84(17)
C10 C18 C20 120.71(17)
C40 C19 C26 121.01(17)
C40 C19 C49 113.14(16)
C26 C19 C49 125.72(17)
N5 C20 C18 113.58(14)
N5 C20 C42 101.38(15)
C18 C20 C42 111.53(15)
N1 C21 C61 111.60(14)
N1 C21 C34 102.06(14)
C61 C21 C34 113.26(16)
C36 C22 C74 109.74(18)
C36 C22 P1 115.49(12)
C74 C22 P1 111.30(12)
C11 C23 C26 122.27(18)
C48 C24 C31 121.01(17)
C48 C24 C9 113.43(16)
C31 C24 C9 125.54(17)
C64 C25 C12 118.91(17)
C64 C25 C34 118.66(16)
C12 C25 C34 122.41(16)
C19 C26 C23 116.57(18)
C19 C26 P1 124.05(13)
C23 C26 P1 119.36(14)
C71 C27 C29 110.32(16)
C68 C28 C17 120.0(2)
C54 C29 C27 110.70(17)
C54 C29 P2 110.00(12)
C27 C29 P2 112.30(12)
C39 C30 C32 119.79(18)
C15 C31 C24 116.44(17)
C15 C31 P2 119.05(14)
C24 C31 P2 124.45(14)
C30 C32 C10 120.0(2)
C47 C33 C53 119.02(17)
C47 C33 C42 122.10(16)
C53 C33 C42 118.85(16)
N6 C34 C25 115.43(14)
N6 C34 C21 102.35(13)
C25 C34 C21 113.67(16)
C81 C35 C52 110.83(17)
C67 C36 C22 110.15(16)
C60 C37 C16 112.59(16)
C64 C38 C59 120.18(18)
C30 C39 C55 120.5(2)
C44 C40 C19 120.92(17)
C58 C41 C74 111.69(16)
N2 C42 C33 115.78(14)
N2 C42 C20 102.13(14)
C33 C42 C20 113.64(16)
C45 C43 C16 110.79(16)
C40 C44 C11 119.16(19)
C46 C45 C43 110.64(16)
C60 C46 C45 110.65(19)
C33 C47 C65 120.23(18)
C24 C48 C13 121.39(17)
N1 C49 N6 113.97(16)
N1 C49 C19 121.21(16)
N6 C49 C19 124.18(18)
C68 C50 C63 119.9(2)
C59 C51 C12 120.63(18)
C70 C52 C35 110.20(19)
C70 C52 P2 110.50(13)
C35 C52 P2 115.94(13)
C72 C53 C33 120.65(19)
C57 C54 C29 110.19(16)
C18 C55 C39 120.1(2)
C71 C56 C57 111.2(2)
C56 C57 C54 111.99(17)
C41 C58 C67 112.0(2)
C51 C59 C38 119.47(18)
C46 C60 C37 111.58(16)
C17 C61 C63 118.66(17)
C17 C61 C21 120.67(17)
C63 C61 C21 120.63(18)
C50 C63 C61 120.9(2)
C38 C64 C25 120.67(18)
C73 C65 C47 120.73(19)
C78 C66 C81 111.3(2)
C36 C67 C58 111.73(16)
C28 C68 C50 119.86(19)
C52 C70 C78 111.05(16)
C56 C71 C27 111.52(16)
C73 C72 C53 120.08(19)
C65 C73 C72 119.28(19)
C41 C74 C22 110.73(15)
C66 C78 C70 110.66(18)
C66 C81 C35 111.38(18)

loop_
_geom_bond_atom_site_label_1
_geom_bond_atom_site_label_2
_geom_bond_distance
P1 C22 1.8333(19)
P1 C26 1.834(2)
P1 C16 1.8449(18)
P1 B1 1.933(2)
P2 C31 1.839(2)
P2 C29 1.8394(19)
P2 C52 1.842(2)
P2 B2 1.929(2)
N1 C49 1.306(3)
N1 C21 1.470(2)
N2 C9 1.313(2)
N2 C42 1.471(2)
N3 C1 1.140(4)
N4 C3 1.144(3)
N5 C9 1.309(3)
N5 C20 1.467(2)
N6 C49 1.318(2)
N6 C34 1.474(2)
C1 C2 1.449(4)
C3 C4 1.436(3)
C9 C24 1.495(3)
C10 C18 1.389(3)
C10 C32 1.391(3)
C11 C23 1.381(3)
C11 C44 1.385(3)
C12 C51 1.387(3)
C12 C25 1.397(2)
C13 C14 1.389(3)
C13 C48 1.391(3)
C14 C15 1.384(3)
C15 C31 1.406(2)
C16 C37 1.538(3)
C16 C43 1.543(3)
C17 C61 1.385(3)
C17 C28 1.392(3)
C18 C55 1.388(3)
C18 C20 1.517(2)
C19 C40 1.392(3)
C19 C26 1.404(2)
C19 C49 1.501(2)
C20 C42 1.573(3)
C21 C61 1.510(2)
C21 C34 1.570(3)
C22 C36 1.535(3)
C22 C74 1.539(3)
C23 C26 1.408(2)
C24 C48 1.388(3)
C24 C31 1.407(2)
C25 C64 1.390(3)
C25 C34 1.514(2)
C27 C71 1.531(3)
C27 C29 1.534(3)
C28 C68 1.381(3)
C29 C54 1.534(3)
C30 C39 1.375(3)
C30 C32 1.384(3)
C33 C47 1.388(3)
C33 C53 1.390(3)
C33 C42 1.514(2)
C35 C81 1.528(3)
C35 C52 1.531(3)
C36 C67 1.525(3)
C37 C60 1.528(3)
C38 C64 1.386(3)
C38 C59 1.387(3)
C39 C55 1.389(3)
C40 C44 1.384(3)
C41 C58 1.518(3)
C41 C74 1.525(3)
C43 C45 1.529(3)
C45 C46 1.523(3)
C46 C60 1.521(3)
C47 C65 1.389(3)
C50 C68 1.383(3)
C50 C63 1.384(3)
C51 C59 1.384(3)
C52 C70 1.525(3)
C53 C72 1.390(3)
C54 C57 1.527(3)
C56 C71 1.520(3)
C56 C57 1.523(3)
C58 C67 1.532(3)
C61 C63 1.390(3)
C65 C73 1.384(3)
C66 C78 1.521(3)
C66 C81 1.524(3)
C70 C78 1.532(3)
C72 C73 1.388(3)
